data_4318691
loop_
_publ_author_name
'Richard D. Adams'
'O.-Sung Kwon'
'Mark D. Smith'

_publ_section_title
;
 Reactions of Thioethers with Mn2(CO)7(\m-S2) Proceed with CO Displacement
 and Insertion of the Sulfur Atom into the Mn-Mn Bond
;
_journal_name_full 'Inorganic Chemistry'
_journal_page_first 5525
_journal_page_last 5529
_journal_paper_doi 10.1021/ic020408s
_journal_volume 41
_journal_year 2002
_chemical_formula_sum 'C17 H6 Mn4 O14 S5'
_chemical_formula_weight 814.28
_chemical_name_systematic
;
  ?
;
_space_group_IT_number 15
_symmetry_cell_setting monoclinic
_symmetry_space_group_name_Hall '-C 2yc'
_symmetry_space_group_name_H-M 'C 1 2/c 1'
_atom_sites_solution_hydrogens geom
_atom_sites_solution_primary direct
_atom_sites_solution_secondary difmap
_audit_creation_method SHELXL-97
_cell_angle_alpha 90.00
_cell_angle_beta 100.754(2)
_cell_angle_gamma 90.00
_cell_formula_units_Z 8
_cell_length_a 31.567(2)
_cell_length_b 9.2293(7)
_cell_length_c 19.7047(15)
_cell_measurement_reflns_used 6671
_cell_measurement_temperature 190(2)
_cell_measurement_theta_max 27.659
_cell_measurement_theta_min 2.480
_cell_volume 5640.0(7)
_computing_cell_refinement 'SAINT+ NT V6.02a (Bruker, 1998)'
_computing_data_collection 'SMART NT V5.619 (Bruker, 2000)'
_computing_data_reduction 'SAINT+ NT V6.02a'
_computing_molecular_graphics 'SHELXTL V5.1 (Sheldrick, 1997)'
_computing_publication_material 'SHELXTL V5.1'
_computing_structure_refinement 'SHELXL-97 (Sheldrick, 1997)'
_computing_structure_solution 'SHELXS-97 (Sheldrick, 1990)'
_diffrn_ambient_temperature 190(2)
_diffrn_measured_fraction_theta_full 0.998
_diffrn_measured_fraction_theta_max 0.998
_diffrn_measurement_device_type 'Bruker SMART APEX CCD diffractometer'
_diffrn_measurement_method 'omega scans'
_diffrn_radiation_monochromator graphite
_diffrn_radiation_source 'fine-focus sealed tube'
_diffrn_radiation_type MoK\a
_diffrn_radiation_wavelength 0.71073
_diffrn_reflns_av_R_equivalents 0.0311
_diffrn_reflns_av_sigmaI/netI 0.0314
_diffrn_reflns_limit_h_max 33
_diffrn_reflns_limit_h_min -41
_diffrn_reflns_limit_k_max 12
_diffrn_reflns_limit_k_min -12
_diffrn_reflns_limit_l_max 23
_diffrn_reflns_limit_l_min -25
_diffrn_reflns_number 24148
_diffrn_reflns_theta_full 27.67
_diffrn_reflns_theta_max 27.67
_diffrn_reflns_theta_min 2.10
_diffrn_standards_decay_% <1
_exptl_absorpt_coefficient_mu 2.184
_exptl_absorpt_correction_T_max 0.831113
_exptl_absorpt_correction_T_min 0.701711
_exptl_absorpt_correction_type SADABS
_exptl_absorpt_process_details '(SADABS, Bruker, 1997)'
_exptl_crystal_colour cherry-red
_exptl_crystal_density_diffrn 1.918
_exptl_crystal_density_method 'not measured'
_exptl_crystal_description prism
_exptl_crystal_F_000 3200
_exptl_crystal_size_max 0.36
_exptl_crystal_size_mid 0.24
_exptl_crystal_size_min 0.16
_refine_diff_density_max 1.539
_refine_diff_density_min -0.581
_refine_diff_density_rms 0.114
_refine_ls_extinction_method none
_refine_ls_goodness_of_fit_ref 1.094
_refine_ls_hydrogen_treatment mixed
_refine_ls_matrix_type full
_refine_ls_number_parameters 393
_refine_ls_number_reflns 6575
_refine_ls_number_restraints 0
_refine_ls_restrained_S_all 1.094
_refine_ls_R_factor_all 0.0529
_refine_ls_R_factor_gt 0.0446
_refine_ls_shift/su_max 0.000
_refine_ls_shift/su_mean 0.000
_refine_ls_structure_factor_coef Fsqd
_refine_ls_weighting_details 'calc w=1/[\s^2^(Fo^2^)+(0.0686P)^2^+15.3154P] where P=(Fo^2^+2Fc^2^)/3'
_refine_ls_weighting_scheme calc
_refine_ls_wR_factor_gt 0.1279
_refine_ls_wR_factor_ref 0.1317
_reflns_number_gt 5581
_reflns_number_total 6575
_reflns_threshold_expression >2sigma(I)
_cod_data_source_file ic020408s_3.cif
_cod_data_source_block kwtht2s
_cod_depositor_comments
;
The following automatic conversions were performed:

'_symmetry_cell_setting' value 'Monoclinic' changed to 'monoclinic'
according to the built-in table from CIF Core dictionary named
'cif_core.dic' version 2.4.1 from 2010-06-29.

Automatic conversion script
Id: cif_fix_values 1646 2011-03-28 12:23:43Z adriana 
;
_cod_database_code 4318691

loop_
_symmetry_equiv_pos_as_xyz
'x, y, z'
'-x, y, -z+1/2'
'x+1/2, y+1/2, z'
'-x+1/2, y+1/2, -z+1/2'
'-x, -y, -z'
'x, -y, z-1/2'
'-x+1/2, -y+1/2, -z'
'x+1/2, -y+1/2, z-1/2'

loop_
_atom_site_label
_atom_site_type_symbol
_atom_site_fract_x
_atom_site_fract_y
_atom_site_fract_z
_atom_site_U_iso_or_equiv
_atom_site_adp_type
_atom_site_occupancy
_atom_site_symmetry_multiplicity
_atom_site_calc_flag
_atom_site_refinement_flags
_atom_site_disorder_assembly
_atom_site_disorder_group
Mn1 Mn 0.06981(2) 0.75764(7) -0.04273(3) 0.02954(15) Uani 1 1 d . A .
Mn2 Mn 0.133565(19) 0.44486(6) 0.07858(3) 0.02620(15) Uani 1 1 d . . .
Mn3 Mn 0.182285(19) 0.78912(6) 0.08923(3) 0.02597(14) Uani 1 1 d . A .
Mn4 Mn 0.10630(2) 0.71114(7) 0.24141(3) 0.03071(16) Uani 1 1 d . . .
S1 S 0.11099(3) 0.54393(10) -0.02986(5) 0.0287(2) Uani 1 1 d . . .
S2 S 0.17492(3) 0.58463(10) 0.01493(5) 0.0283(2) Uani 1 1 d . . .
S3 S 0.10891(3) 0.84275(10) 0.06246(5) 0.0278(2) Uani 1 1 d . . .
S4 S 0.12642(3) 0.67199(10) 0.13203(5) 0.0256(2) Uani 1 1 d . A .
S5 S 0.18058(3) 0.71221(11) 0.28537(5) 0.0192(2) Uani 0.80 1 d P A .
C11 C 0.03096(13) 0.6777(4) 0.0077(2) 0.0322(8) Uani 1 1 d . . .
C12 C 0.03901(18) 0.9263(6) -0.0546(3) 0.0518(13) Uani 1 1 d . . .
C13 C 0.04065(15) 0.6804(6) -0.1235(2) 0.0445(11) Uani 1 1 d . . .
C10 C 0.11158(14) 0.8359(5) -0.0877(2) 0.0362(9) Uani 1 1 d . . .
C21 C 0.17189(13) 0.3994(4) 0.1557(2) 0.0306(8) Uani 1 1 d . . .
C22 C 0.08653(14) 0.3635(5) 0.1026(2) 0.0346(9) Uani 1 1 d . . .
C20 C 0.14354(14) 0.2752(4) 0.0396(2) 0.0330(9) Uani 1 1 d . . .
C31 C 0.19142(14) 0.9397(4) 0.1490(2) 0.0338(9) Uani 1 1 d . . .
C32 C 0.20721(12) 0.8905(4) 0.0282(2) 0.0296(8) Uani 1 1 d . . .
C30 C 0.23272(14) 0.7125(4) 0.1333(2) 0.0337(9) Uani 1 1 d . . .
C41 C 0.10678(14) 0.5129(5) 0.2581(2) 0.0369(9) Uani 1 1 d . A .
C42 C 0.04933(17) 0.7061(8) 0.2029(2) 0.0583(16) Uani 1 1 d . A .
C40 C 0.09311(14) 0.7448(5) 0.3266(2) 0.0376(10) Uani 1 1 d . A .
C51 C 0.19846(18) 0.8319(5) 0.3597(3) 0.0356(12) Uani 0.80 1 d P . .
H51A H 0.2168 0.9131 0.3497 0.043 Uiso 0.80 1 calc PR A .
H51B H 0.1746 0.8677 0.3814 0.043 Uiso 0.80 1 calc PR . .
C52 C 0.22369(15) 0.7079(5) 0.3989(3) 0.0301(10) Uani 0.80 1 d P A .
H52A H 0.2543 0.7070 0.3940 0.036 Uiso 0.80 1 calc PR . .
H52B H 0.2216 0.7065 0.4484 0.036 Uiso 0.80 1 calc PR . .
C53 C 0.19761(15) 0.5882(5) 0.3579(2) 0.0279(10) Uani 0.80 1 d P . .
H53A H 0.1735 0.5528 0.3791 0.033 Uiso 0.80 1 calc PR A .
H53B H 0.2154 0.5065 0.3467 0.033 Uiso 0.80 1 calc PR . .
S6 S 0.1063(9) 0.905(3) 0.2275(14) 0.149(9) Uiso 0.20 1 d P A 2
C61 C 0.0448(7) 0.970(3) 0.1552(12) 0.042(5) Uani 0.20 1 d P A 2
H61A H 0.0485 1.0556 0.1268 0.050 Uiso 0.20 1 calc PR A 2
H61B H 0.0316 0.8890 0.1255 0.050 Uiso 0.20 1 calc PR A 2
C62 C 0.0205(9) 1.004(3) 0.2145(14) 0.054(7) Uani 0.20 1 d P A 2
H62A H 0.0031 0.9214 0.2258 0.065 Uiso 0.20 1 calc PR A 2
H62B H 0.0022 1.0918 0.2053 0.065 Uiso 0.20 1 calc PR A 2
C63 C 0.0619(7) 1.030(2) 0.2708(11) 0.039(5) Uani 0.20 1 d P A 2
H63A H 0.0585 0.9937 0.3167 0.047 Uiso 0.20 1 calc PR A 2
H63B H 0.0702 1.1340 0.2744 0.047 Uiso 0.20 1 calc PR A 2
O11 O 0.00733(11) 0.6327(4) 0.03828(17) 0.0473(8) Uani 1 1 d . A .
O12 O 0.02003(17) 1.0303(5) -0.0624(3) 0.0891(17) Uani 1 1 d . A .
O13 O 0.02326(12) 0.6315(6) -0.17348(19) 0.0718(13) Uani 1 1 d . A .
O10 O 0.13645(12) 0.8809(4) -0.11610(19) 0.0542(9) Uani 1 1 d . A .
O21 O 0.19695(11) 0.3744(4) 0.20409(18) 0.0495(8) Uani 1 1 d . . .
O22 O 0.05681(11) 0.3088(4) 0.1163(2) 0.0561(9) Uani 1 1 d . . .
O20 O 0.14942(12) 0.1664(3) 0.01501(17) 0.0485(8) Uani 1 1 d . . .
O31 O 0.19873(12) 1.0351(4) 0.18600(19) 0.0525(9) Uani 1 1 d . A .
O32 O 0.22265(10) 0.9536(3) -0.01033(16) 0.0416(7) Uani 1 1 d . A .
O30 O 0.26525(11) 0.6692(4) 0.16199(18) 0.0512(9) Uani 1 1 d . A .
O41 O 0.10751(13) 0.3933(4) 0.27168(19) 0.0566(10) Uani 1 1 d . . .
O42 O 0.01353(13) 0.7046(8) 0.1809(2) 0.101(2) Uani 1 1 d . . .
O40 O 0.08419(11) 0.7693(4) 0.37830(16) 0.0508(9) Uani 1 1 d . . .
C43 C 0.1014(2) 0.9308(5) 0.2207(3) 0.0309(12) Uani 1 1 d . A 1
O43 O 0.10710(18) 1.0385(5) 0.2219(2) 0.0800(14) Uani 1 1 d . A 1

loop_
_atom_site_aniso_label
_atom_site_aniso_U_11
_atom_site_aniso_U_22
_atom_site_aniso_U_33
_atom_site_aniso_U_23
_atom_site_aniso_U_13
_atom_site_aniso_U_12
Mn1 0.0326(3) 0.0329(3) 0.0243(3) 0.0038(2) 0.0085(2) 0.0020(2)
Mn2 0.0295(3) 0.0227(3) 0.0274(3) -0.0009(2) 0.0076(2) 0.0002(2)
Mn3 0.0306(3) 0.0243(3) 0.0246(3) -0.0027(2) 0.0093(2) -0.0028(2)
Mn4 0.0300(3) 0.0413(3) 0.0223(3) 0.0008(2) 0.0087(2) 0.0067(2)
S1 0.0331(5) 0.0286(5) 0.0249(5) -0.0036(4) 0.0066(4) -0.0010(4)
S2 0.0303(5) 0.0282(4) 0.0286(5) -0.0055(4) 0.0111(4) -0.0010(4)
S3 0.0349(5) 0.0244(4) 0.0254(5) 0.0005(3) 0.0096(4) 0.0007(4)
S4 0.0310(5) 0.0247(4) 0.0229(4) -0.0007(3) 0.0097(4) 0.0002(3)
S5 0.0205(5) 0.0235(5) 0.0139(5) 0.0018(4) 0.0044(4) -0.0024(4)
C11 0.036(2) 0.034(2) 0.027(2) -0.0023(16) 0.0072(17) -0.0001(17)
C12 0.061(3) 0.053(3) 0.051(3) 0.022(2) 0.034(3) 0.017(2)
C13 0.038(2) 0.066(3) 0.031(2) 0.003(2) 0.0117(19) 0.007(2)
C10 0.043(2) 0.039(2) 0.028(2) -0.0003(17) 0.0110(18) -0.0018(18)
C21 0.036(2) 0.0253(18) 0.031(2) -0.0017(15) 0.0080(17) 0.0015(15)
C22 0.034(2) 0.035(2) 0.035(2) 0.0030(17) 0.0068(17) 0.0021(17)
C20 0.038(2) 0.030(2) 0.031(2) 0.0012(16) 0.0060(17) 0.0028(16)
C31 0.035(2) 0.031(2) 0.037(2) -0.0038(17) 0.0123(18) -0.0056(16)
C32 0.028(2) 0.0309(19) 0.030(2) -0.0022(16) 0.0060(16) -0.0020(15)
C30 0.042(2) 0.0301(19) 0.030(2) -0.0061(16) 0.0089(18) -0.0026(17)
C41 0.041(2) 0.045(2) 0.028(2) -0.0013(18) 0.0140(17) -0.0096(19)
C42 0.037(3) 0.114(5) 0.025(2) -0.003(3) 0.009(2) 0.008(3)
C40 0.032(2) 0.054(3) 0.027(2) 0.0020(19) 0.0060(17) 0.0117(19)
C51 0.039(3) 0.024(2) 0.037(3) -0.011(2) -0.008(2) -0.004(2)
C52 0.024(2) 0.040(3) 0.023(2) -0.0056(19) -0.0028(18) 0.0017(19)
C53 0.024(2) 0.028(2) 0.029(2) 0.0073(19) -0.0023(18) 0.0033(18)
C61 0.042(13) 0.045(12) 0.037(12) 0.003(10) 0.000(10) 0.010(10)
C62 0.065(17) 0.042(13) 0.059(17) -0.001(12) 0.021(13) 0.021(12)
C63 0.047(13) 0.036(11) 0.032(11) 0.004(9) 0.001(9) 0.019(9)
O11 0.056(2) 0.0480(19) 0.0432(19) -0.0055(15) 0.0216(16) -0.0158(16)
O12 0.112(4) 0.065(3) 0.109(4) 0.049(3) 0.072(3) 0.050(3)
O13 0.049(2) 0.132(4) 0.0316(19) -0.022(2) 0.0001(16) -0.003(2)
O10 0.061(2) 0.061(2) 0.046(2) 0.0006(17) 0.0243(17) -0.0189(18)
O21 0.054(2) 0.0473(19) 0.0428(19) 0.0034(15) -0.0020(16) 0.0094(16)
O22 0.042(2) 0.065(2) 0.063(2) 0.0103(19) 0.0147(17) -0.0123(17)
O20 0.073(2) 0.0316(16) 0.0403(19) -0.0053(14) 0.0088(16) 0.0109(15)
O31 0.065(2) 0.0426(18) 0.053(2) -0.0202(16) 0.0181(18) -0.0150(16)
O32 0.0388(17) 0.0476(18) 0.0417(18) 0.0096(14) 0.0160(14) -0.0048(13)
O30 0.051(2) 0.051(2) 0.047(2) -0.0043(16) -0.0040(16) 0.0132(16)
O41 0.084(3) 0.0422(19) 0.050(2) 0.0027(16) 0.0289(19) -0.0156(18)
O42 0.035(2) 0.230(7) 0.039(2) -0.019(3) 0.0062(17) 0.014(3)
O40 0.050(2) 0.077(2) 0.0284(17) 0.0022(16) 0.0152(15) 0.0149(17)
C43 0.065(3) 0.0079(17) 0.029(2) -0.0120(15) 0.033(2) -0.0154(17)
O43 0.117(4) 0.062(3) 0.064(3) 0.000(2) 0.022(3) 0.023(3)

loop_
_atom_type_symbol
_atom_type_description
_atom_type_scat_dispersion_real
_atom_type_scat_dispersion_imag
_atom_type_scat_source
C C 0.0033 0.0016 'International Tables Vol C Tables 4.2.6.8 and 6.1.1.4'
H H 0.0000 0.0000 'International Tables Vol C Tables 4.2.6.8 and 6.1.1.4'
O O 0.0106 0.0060 'International Tables Vol C Tables 4.2.6.8 and 6.1.1.4'
S S 0.1246 0.1234 'International Tables Vol C Tables 4.2.6.8 and 6.1.1.4'
Mn Mn 0.3368 0.7283 'International Tables Vol C Tables 4.2.6.8 and 6.1.1.4'

loop_
_geom_angle_atom_site_label_1
_geom_angle_atom_site_label_2
_geom_angle_atom_site_label_3
_geom_angle
_geom_angle_site_symmetry_1
_geom_angle_site_symmetry_3
_geom_angle_publ_flag
C12 Mn1 C13 92.9(3) . . ?
C12 Mn1 C10 90.9(2) . . ?
C13 Mn1 C10 91.3(2) . . ?
C12 Mn1 C11 91.06(19) . . ?
C13 Mn1 C11 92.02(19) . . ?
C10 Mn1 C11 176.03(19) . . ?
C12 Mn1 S3 90.5(2) . . ?
C13 Mn1 S3 176.56(17) . . ?
C10 Mn1 S3 89.29(14) . . ?
C11 Mn1 S3 87.24(13) . . ?
C12 Mn1 S1 178.03(15) . . ?
C13 Mn1 S1 86.86(16) . . ?
C10 Mn1 S1 87.15(14) . . ?
C11 Mn1 S1 90.91(13) . . ?
S3 Mn1 S1 89.80(4) . . ?
C20 Mn2 C22 88.17(19) . . ?
C20 Mn2 C21 90.81(18) . . ?
C22 Mn2 C21 97.87(19) . . ?
C20 Mn2 S1 89.89(14) . . ?
C22 Mn2 S1 106.29(14) . . ?
C21 Mn2 S1 155.84(13) . . ?
C20 Mn2 S2 95.21(14) . . ?
C22 Mn2 S2 158.81(14) . . ?
C21 Mn2 S2 102.98(13) . . ?
S1 Mn2 S2 52.93(4) . . ?
C20 Mn2 S4 175.43(14) . . ?
C22 Mn2 S4 95.74(14) . . ?
C21 Mn2 S4 86.32(12) . . ?
S1 Mn2 S4 91.28(4) . . ?
S2 Mn2 S4 82.00(3) . . ?
C30 Mn3 C31 88.22(19) . . ?
C30 Mn3 C32 93.89(18) . . ?
C31 Mn3 C32 89.95(18) . . ?
C30 Mn3 S3 160.07(14) . . ?
C31 Mn3 S3 90.87(14) . . ?
C32 Mn3 S3 106.02(13) . . ?
C30 Mn3 S4 107.43(14) . . ?
C31 Mn3 S4 99.11(13) . . ?
C32 Mn3 S4 156.97(13) . . ?
S3 Mn3 S4 53.10(3) . . ?
C30 Mn3 S2 87.77(13) . . ?
C31 Mn3 S2 175.99(15) . . ?
C32 Mn3 S2 90.35(13) . . ?
S3 Mn3 S2 92.89(4) . . ?
S4 Mn3 S2 82.08(4) . . ?
S6 Mn4 C42 89.4(9) . . ?
S6 Mn4 C40 88.7(8) . . ?
C42 Mn4 C40 90.6(2) . . ?
S6 Mn4 C41 178.5(9) . . ?
C42 Mn4 C41 91.3(3) . . ?
C40 Mn4 C41 90.0(2) . . ?
S6 Mn4 C43 4.6(10) . . ?
C42 Mn4 C43 84.9(3) . . ?
C40 Mn4 C43 89.63(19) . . ?
C41 Mn4 C43 176.2(2) . . ?
S6 Mn4 S5 91.4(9) . . ?
C42 Mn4 S5 176.81(16) . . ?
C40 Mn4 S5 92.50(14) . . ?
C41 Mn4 S5 87.95(14) . . ?
C43 Mn4 S5 95.82(19) . . ?
S6 Mn4 S4 90.4(8) . . ?
C42 Mn4 S4 91.61(15) . . ?
C40 Mn4 S4 177.56(15) . . ?
C41 Mn4 S4 90.92(13) . . ?
C43 Mn4 S4 89.57(12) . . ?
S5 Mn4 S4 85.29(4) . . ?
S2 S1 Mn2 64.65(4) . . ?
S2 S1 Mn1 111.56(5) . . ?
Mn2 S1 Mn1 120.05(4) . . ?
S1 S2 Mn2 62.42(4) . . ?
S1 S2 Mn3 112.39(5) . . ?
Mn2 S2 Mn3 96.15(4) . . ?
S4 S3 Mn3 64.04(4) . . ?
S4 S3 Mn1 110.99(5) . . ?
Mn3 S3 Mn1 117.81(4) . . ?
S3 S4 Mn3 62.86(4) . . ?
S3 S4 Mn2 114.15(5) . . ?
Mn3 S4 Mn2 96.14(4) . . ?
S3 S4 Mn4 113.28(5) . . ?
Mn3 S4 Mn4 126.69(5) . . ?
Mn2 S4 Mn4 126.70(4) . . ?
C53 S5 C51 75.6(2) . . ?
C53 S5 Mn4 114.43(16) . . ?
C51 S5 Mn4 115.76(18) . . ?
O11 C11 Mn1 178.4(4) . . ?
O12 C12 Mn1 179.5(5) . . ?
O13 C13 Mn1 178.9(5) . . ?
O10 C10 Mn1 178.3(4) . . ?
O21 C21 Mn2 177.7(4) . . ?
O22 C22 Mn2 177.8(4) . . ?
O20 C20 Mn2 179.1(4) . . ?
O31 C31 Mn3 177.3(4) . . ?
O32 C32 Mn3 179.6(4) . . ?
O30 C30 Mn3 177.3(4) . . ?
O41 C41 Mn4 176.6(4) . . ?
O42 C42 Mn4 177.7(5) . . ?
O40 C40 Mn4 177.8(4) . . ?
C52 C51 S5 90.4(3) . . ?
C53 C52 C51 95.5(4) . . ?
C52 C53 S5 90.7(3) . . ?
Mn4 S6 C63 117.6(15) . . ?
Mn4 S6 C61 109.4(14) . . ?
C63 S6 C61 63.6(11) . . ?
C62 C61 S6 93.8(16) . . ?
C61 C62 C63 95.7(19) . . ?
C62 C63 S6 99.1(15) . . ?
O43 C43 Mn4 162.6(7) . . ?

loop_
_geom_bond_atom_site_label_1
_geom_bond_atom_site_label_2
_geom_bond_distance
_geom_bond_site_symmetry_2
_geom_bond_publ_flag
Mn1 C12 1.827(5) . ?
Mn1 C13 1.828(5) . ?
Mn1 C10 1.865(4) . ?
Mn1 C11 1.868(4) . ?
Mn1 S3 2.3415(12) . ?
Mn1 S1 2.3497(11) . ?
Mn2 C20 1.797(4) . ?
Mn2 C22 1.804(4) . ?
Mn2 C21 1.807(4) . ?
Mn2 S1 2.3113(11) . ?
Mn2 S2 2.3565(11) . ?
Mn2 S4 2.3755(10) . ?
Mn3 C30 1.809(5) . ?
Mn3 C31 1.810(4) . ?
Mn3 C32 1.815(4) . ?
Mn3 S3 2.3306(11) . ?
Mn3 S4 2.3548(10) . ?
Mn3 S2 2.3732(11) . ?
Mn4 S6 1.81(3) . ?
Mn4 C42 1.818(5) . ?
Mn4 C40 1.829(4) . ?
Mn4 C41 1.859(5) . ?
Mn4 C43 2.068(5) . ?
Mn4 S5 2.3431(12) . ?
Mn4 S4 2.3852(11) . ?
S1 S2 2.0806(14) . ?
S3 S4 2.0942(13) . ?
S5 C53 1.831(5) . ?
S5 C51 1.838(5) . ?
C11 O11 1.122(5) . ?
C12 O12 1.127(6) . ?
C13 O13 1.128(6) . ?
C10 O10 1.126(5) . ?
C21 O21 1.143(5) . ?
C22 O22 1.141(5) . ?
C20 O20 1.145(5) . ?
C31 O31 1.139(5) . ?
C32 O32 1.137(5) . ?
C30 O30 1.148(5) . ?
C41 O41 1.134(6) . ?
C42 O42 1.132(6) . ?
C40 O40 1.130(5) . ?
C51 C52 1.521(7) . ?
C52 C53 1.517(7) . ?
S6 C63 2.11(3) . ?
S6 C61 2.26(4) . ?
C61 C62 1.55(3) . ?
C62 C63 1.57(4) . ?
C43 O43 1.009(6) . ?
